data_7019748
loop_
_publ_author_name
'Yu, Kai'
'Zhou, Bai-Bin'
'Yu, Yang'
'Su, Zhan-Hua'
'Wang, Hai-Yan'
'Wang, Chun-Mei'
'Wang, Chun-Xiao'

_publ_section_title
;
 Influence of pH and organic ligands on the supramolecular network based
 on molybdenum phosphate/strontium chemistry.
;
_journal_issue 33
_journal_name_full 'Dalton transactions (Cambridge, England : 2003)'
_journal_page_first 10014
_journal_page_last 10020
_journal_paper_doi 10.1039/c2dt30393k
_journal_volume 41
_journal_year 2012
_chemical_formula_moiety 'H6 Mo5 O26 P2 Sr, 0.5(C12 H8 N8), C6 H4 N4,2 H2O'
_chemical_formula_sum 'C12 H18 Mo5 N8 O28 P2 Sr'
_chemical_formula_weight 1351.60
_chemical_name_systematic
;
?
;
_space_group_IT_number 14
_symmetry_cell_setting monoclinic
_symmetry_space_group_name_Hall '-P 2yn'
_symmetry_space_group_name_H-M 'P 1 21/n 1'
_atom_sites_solution_hydrogens geom
_atom_sites_solution_primary direct
_atom_sites_solution_secondary difmap
_audit_creation_method SHELXL-97
_cell_angle_alpha 90.00
_cell_angle_beta 113.8100(4)
_cell_angle_gamma 90.00
_cell_formula_units_Z 4
_cell_length_a 9.3301(3)
_cell_length_b 38.9991(12)
_cell_length_c 10.4079(3)
_cell_measurement_reflns_used 6958
_cell_measurement_temperature 293(2)
_cell_measurement_theta_max 28.28
_cell_measurement_theta_min 2.48
_cell_volume 3464.75(18)
_computing_cell_refinement 'Bruker SMART'
_computing_data_collection 'Bruker SMART'
_computing_data_reduction 'Bruker SAINT'
_computing_molecular_graphics 'Bruker SHELXTL'
_computing_publication_material 'Bruker SHELXTL'
_computing_structure_refinement 'SHELXL-97 (Sheldrick, 1997)'
_computing_structure_solution 'SHELXS-97 (Sheldrick, 1990)'
_diffrn_ambient_temperature 293(2)
_diffrn_measured_fraction_theta_full 0.997
_diffrn_measured_fraction_theta_max 0.997
_diffrn_measurement_device_type 'CCD area detector'
_diffrn_measurement_method 'phi and omega scans'
_diffrn_radiation_monochromator graphite
_diffrn_radiation_source 'fine-focus sealed tube'
_diffrn_radiation_type MoK\a
_diffrn_radiation_wavelength 0.71073
_diffrn_reflns_av_R_equivalents 0.0163
_diffrn_reflns_av_sigmaI/netI 0.0154
_diffrn_reflns_limit_h_max 12
_diffrn_reflns_limit_h_min -12
_diffrn_reflns_limit_k_max 52
_diffrn_reflns_limit_k_min -51
_diffrn_reflns_limit_l_max 13
_diffrn_reflns_limit_l_min -13
_diffrn_reflns_number 30417
_diffrn_reflns_theta_full 28.29
_diffrn_reflns_theta_max 28.29
_diffrn_reflns_theta_min 2.44
_exptl_absorpt_coefficient_mu 3.491
_exptl_absorpt_correction_T_max 0.129
_exptl_absorpt_correction_T_min 0.062
_exptl_absorpt_correction_type psi-scan
_exptl_crystal_colour red
_exptl_crystal_density_diffrn 2.591
_exptl_crystal_density_method 'not measured'
_exptl_crystal_description block
_exptl_crystal_F_000 2592.0
_exptl_crystal_size_max 0.40
_exptl_crystal_size_mid 0.22
_exptl_crystal_size_min 0.18
_refine_diff_density_max 0.894
_refine_diff_density_min -0.823
_refine_diff_density_rms 0.101
_refine_ls_extinction_method none
_refine_ls_goodness_of_fit_ref 1.029
_refine_ls_hydrogen_treatment constr
_refine_ls_matrix_type full
_refine_ls_number_parameters 505
_refine_ls_number_reflns 8585
_refine_ls_number_restraints 0
_refine_ls_restrained_S_all 1.128
_refine_ls_R_factor_all 0.0254
_refine_ls_R_factor_gt 0.0238
_refine_ls_shift/su_max 0.001
_refine_ls_shift/su_mean 0.000
_refine_ls_structure_factor_coef Fsqd
_refine_ls_weighting_details 'calc w=1/[\s^2^(Fo^2^)+(0.0219P)^2^+7.9602P] where P=(Fo^2^+2Fc^2^)/3'
_refine_ls_weighting_scheme calc
_refine_ls_wR_factor_gt 0.0574
_refine_ls_wR_factor_ref 0.0580
_reflns_number_gt 8182
_reflns_number_total 8610
_reflns_threshold_expression >2sigma(I)
_cod_data_source_file c2dt30393k.txt
_cod_data_source_block yuk9192_2_0m
_cod_depositor_comments
;
The following automatic conversions were performed:

'_symmetry_cell_setting' value 'Monoclinic' changed to 'monoclinic'
according to /home/saulius/struct/CIF-dictionaries/cif_core.dic
dictionary named 'cif_core.dic' version 2.4.1 from 2010-06-29.

Automatic conversion script
Id: cif_fix_values 1891 2012-01-12 08:04:46Z andrius 
;
_cod_original_cell_volume 3464.67(18)
_cod_original_sg_symbol_H-M P2(1)/n
_cod_database_code 7019748

loop_
_symmetry_equiv_pos_as_xyz
'x, y, z'
'-x+1/2, y+1/2, -z+1/2'
'-x, -y, -z'
'x-1/2, -y-1/2, z-1/2'

loop_
_atom_site_label
_atom_site_type_symbol
_atom_site_fract_x
_atom_site_fract_y
_atom_site_fract_z
_atom_site_U_iso_or_equiv
_atom_site_adp_type
_atom_site_occupancy
_atom_site_symmetry_multiplicity
_atom_site_calc_flag
_atom_site_refinement_flags
C6 C 0.2029(4) 0.30607(9) 0.6111(5) 0.0415(9) Uani 1 1 d .
H12 H 0.1377 0.3248 0.5733 0.050 Uiso 1 1 calc R
C12 C 0.6505(4) 0.00411(9) 0.6622(4) 0.0334(7) Uani 1 1 d .
H13 H 0.5656 0.0181 0.6120 0.040 Uiso 1 1 calc R
C8 C 0.7019(4) -0.00468(9) 0.0306(4) 0.0334(7) Uani 1 1 d .
H14 H 0.6148 -0.0190 -0.0033 0.040 Uiso 1 1 calc R
C7 C 0.7025(4) 0.02956(9) 0.0071(4) 0.0340(8) Uani 1 1 d .
H15 H 0.6162 0.0430 -0.0448 0.041 Uiso 1 1 calc R
C11 C 1.3558(4) 0.02962(9) 0.3115(4) 0.0332(7) Uani 1 1 d .
H16 H 1.4455 0.0431 0.3407 0.040 Uiso 1 1 calc R
C5 C 0.1590(4) 0.27502(9) 0.6409(4) 0.0317(7) Uani 1 1 d .
H17 H 0.0581 0.2684 0.6270 0.038 Uiso 1 1 calc R
C10 C 1.1099(4) 0.01350(8) 0.2154(3) 0.0236(6) Uani 1 1 d .
Mo1 Mo 0.92689(3) 0.178624(6) 0.56096(2) 0.01447(5) Uani 1 1 d .
Mo2 Mo 0.19368(3) 0.181818(6) 0.93406(2) 0.01511(5) Uani 1 1 d .
Mo3 Mo 1.07679(3) 0.120419(6) 0.41563(2) 0.01579(5) Uani 1 1 d .
Mo4 Mo 0.35383(3) 0.075661(6) 0.66788(3) 0.01599(5) Uani 1 1 d .
Mo5 Mo 0.41209(3) 0.109515(6) 0.98279(2) 0.01616(5) Uani 1 1 d .
Sr1 Sr 0.60070(3) 0.130525(7) 0.58012(3) 0.02076(6) Uani 1 1 d .
P1 P 0.33827(8) 0.165050(17) 0.69587(7) 0.01256(12) Uani 1 1 d .
P2 P 1.03850(8) 0.102870(17) 0.72918(7) 0.01268(12) Uani 1 1 d .
O1 O 0.9013(2) 0.14358(5) 0.4179(2) 0.0191(4) Uani 1 1 d .
O2 O 0.1680(2) 0.15921(5) 0.5852(2) 0.0152(4) Uani 1 1 d .
O3 O 0.4045(2) 0.13060(5) 0.7701(2) 0.0173(4) Uani 1 1 d .
O4 O 0.9621(3) 0.21356(5) 0.4816(2) 0.0229(4) Uani 1 1 d .
O5 O 0.4399(2) 0.17853(5) 0.6242(2) 0.0181(4) Uani 1 1 d .
O6 O 0.2945(2) 0.10410(5) 0.5037(2) 0.0188(4) Uani 1 1 d .
O7 O 0.3311(2) 0.19092(5) 0.8036(2) 0.0159(4) Uani 1 1 d .
O8 O 0.9010(2) 0.12704(5) 0.6622(2) 0.0171(4) Uani 1 1 d .
O9 O 0.6120(2) 0.11085(6) 1.0370(2) 0.0272(5) Uani 1 1 d .
O10 O 0.0319(2) 0.19061(5) 0.7522(2) 0.0183(4) Uani 1 1 d .
O11 O 1.1069(2) 0.09289(5) 0.6203(2) 0.0155(4) Uani 1 1 d .
O12 O 0.3634(2) 0.07100(5) 0.8524(2) 0.0184(4) Uani 1 1 d .
O13 O 0.5508(2) 0.07524(5) 0.6983(2) 0.0242(4) Uani 1 1 d .
O14 O 0.3806(2) 0.15534(5) 1.0357(2) 0.0189(4) Uani 1 1 d .
O15 O 0.7341(2) 0.18373(5) 0.5357(2) 0.0219(4) Uani 1 1 d .
O16 O 1.1653(2) 0.12218(5) 0.8543(2) 0.0180(4) Uani 1 1 d .
O17 O 0.0731(3) 0.16858(6) 1.0145(2) 0.0251(4) Uani 1 1 d .
O18 O 0.9915(2) 0.07060(5) 0.7861(2) 0.0221(4) Uani 1 1 d .
O19 O 1.1105(3) 0.14485(5) 0.2906(2) 0.0233(4) Uani 1 1 d .
O20 O 0.2899(3) 0.03571(5) 0.6026(2) 0.0273(5) Uani 1 1 d .
O21 O 0.9897(3) 0.08402(6) 0.3285(2) 0.0264(5) Uani 1 1 d .
O22 O 0.2474(3) 0.22141(6) 1.0026(2) 0.0281(5) Uani 1 1 d .
O23 O 0.3851(3) 0.08715(6) 1.1122(2) 0.0305(5) Uani 1 1 d .
O24 O 0.7414(3) 0.14449(7) 0.8492(3) 0.0356(6) Uani 1 1 d .
H24A H 0.8258 0.1561 0.8799 0.043 Uiso 1 1 d R
H24B H 0.7026 0.1375 0.9056 0.043 Uiso 1 1 d R
N4 N 0.2912(3) 0.25526(6) 0.6952(3) 0.0228(5) Uani 1 1 d .
O2W O 0.0354(3) 0.09533(6) 0.0676(3) 0.0332(5) Uani 1 1 d .
H2WA H 0.0292 0.1015 -0.0128 0.040 Uiso 1 1 d R
H2WB H -0.0391 0.0841 0.0748 0.040 Uiso 1 1 d R
N2 N 0.6978(3) 0.28374(7) 0.8157(3) 0.0283(6) Uani 1 1 d .
N1 N 0.6248(3) 0.23114(6) 0.7523(3) 0.0228(5) Uani 1 1 d .
C4 C 0.4124(3) 0.27376(7) 0.6990(3) 0.0204(5) Uani 1 1 d .
N6 N 0.8519(3) -0.01440(7) 0.1129(3) 0.0290(6) Uani 1 1 d .
N3 N 0.3612(3) 0.30483(7) 0.6469(4) 0.0330(7) Uani 1 1 d .
N5 N 0.8535(3) 0.04046(7) 0.0740(3) 0.0305(6) Uani 1 1 d .
O25 O 0.4283(3) 0.15069(8) 0.3270(3) 0.0447(7) Uani 1 1 d .
H25A H 0.4669 0.1636 0.2832 0.054 Uiso 1 1 d R
H25B H 0.3331 0.1444 0.2877 0.054 Uiso 1 1 d R
N8 N 0.8038(3) 0.01396(7) 0.7225(3) 0.0288(6) Uani 1 1 d .
N7 N 1.2053(3) 0.04028(7) 0.2339(3) 0.0286(6) Uani 1 1 d .
C3 C 0.5744(3) 0.26314(7) 0.7541(3) 0.0206(6) Uani 1 1 d .
O26 O 0.6409(4) 0.08703(9) 0.4096(3) 0.0601(9) Uani 1 1 d .
H26A H 0.7128 0.0903 0.3805 0.072 Uiso 1 1 d R
H26B H 0.5823 0.0695 0.3828 0.072 Uiso 1 1 d R
C2 C 0.8314(4) 0.26432(9) 0.8560(4) 0.0312(7) Uani 1 1 d .
H7 H 0.9338 0.2721 0.9021 0.037 Uiso 1 1 calc R
C9 C 0.9426(4) 0.01334(8) 0.1381(3) 0.0236(6) Uani 1 1 d .
C1 C 0.7859(4) 0.23152(9) 0.8160(4) 0.0291(7) Uani 1 1 d .
H9 H 0.8517 0.2127 0.8293 0.035 Uiso 1 1 calc R
O1W O 0.8543(8) 0.03243(13) 0.4573(7) 0.133(2) Uani 1 1 d .
H1WA H 0.9380 0.0354 0.4449 0.160 Uiso 1 1 d R
H1WB H 0.8142 0.0125 0.4485 0.160 Uiso 1 1 d R

loop_
_atom_site_aniso_label
_atom_site_aniso_U_11
_atom_site_aniso_U_22
_atom_site_aniso_U_33
_atom_site_aniso_U_23
_atom_site_aniso_U_13
_atom_site_aniso_U_12
C6 0.0266(17) 0.0248(17) 0.066(3) 0.0113(17) 0.0116(17) 0.0083(13)
C12 0.0319(18) 0.0323(18) 0.0301(17) -0.0021(14) 0.0063(14) 0.0086(14)
C8 0.0272(17) 0.0272(17) 0.043(2) 0.0037(14) 0.0113(15) -0.0019(13)
C7 0.0270(17) 0.0252(16) 0.041(2) 0.0029(14) 0.0044(14) 0.0042(13)
C11 0.0275(17) 0.0326(18) 0.0332(18) -0.0047(14) 0.0059(14) -0.0006(13)
C5 0.0210(15) 0.0243(16) 0.047(2) -0.0015(14) 0.0105(14) 0.0017(12)
C10 0.0277(15) 0.0181(13) 0.0226(14) 0.0018(11) 0.0076(12) 0.0028(11)
Mo1 0.01358(10) 0.01402(10) 0.01600(11) 0.00206(8) 0.00615(8) 0.00161(8)
Mo2 0.01708(11) 0.01544(11) 0.01422(11) -0.00058(8) 0.00780(9) 0.00083(8)
Mo3 0.02040(12) 0.01408(10) 0.01315(10) -0.00060(8) 0.00704(9) 0.00011(8)
Mo4 0.01780(11) 0.01188(10) 0.02066(11) 0.00105(8) 0.01023(9) 0.00228(8)
Mo5 0.01592(11) 0.01482(11) 0.01563(11) 0.00198(8) 0.00419(9) 0.00054(8)
Sr1 0.01901(13) 0.01832(13) 0.02711(14) -0.00118(10) 0.01155(11) -0.00058(10)
P1 0.0122(3) 0.0107(3) 0.0159(3) 0.0004(2) 0.0068(2) -0.0001(2)
P2 0.0125(3) 0.0116(3) 0.0147(3) 0.0009(2) 0.0062(2) -0.0002(2)
O1 0.0167(9) 0.0210(10) 0.0171(9) -0.0012(7) 0.0042(8) 0.0007(7)
O2 0.0138(9) 0.0139(9) 0.0172(9) -0.0020(7) 0.0056(7) 0.0001(7)
O3 0.0167(9) 0.0129(9) 0.0215(10) 0.0023(7) 0.0071(8) 0.0009(7)
O4 0.0256(11) 0.0212(10) 0.0230(10) 0.0050(8) 0.0111(9) 0.0005(8)
O5 0.0195(10) 0.0160(9) 0.0233(10) -0.0005(8) 0.0135(8) -0.0027(7)
O6 0.0222(10) 0.0179(9) 0.0200(10) 0.0026(8) 0.0125(8) 0.0039(8)
O7 0.0178(9) 0.0142(9) 0.0179(9) -0.0007(7) 0.0095(8) -0.0017(7)
O8 0.0131(9) 0.0163(9) 0.0217(10) 0.0034(7) 0.0068(8) 0.0017(7)
O9 0.0182(10) 0.0253(11) 0.0315(12) 0.0006(9) 0.0031(9) 0.0021(8)
O10 0.0169(9) 0.0200(9) 0.0176(9) 0.0001(7) 0.0067(8) 0.0048(7)
O11 0.0169(9) 0.0155(9) 0.0166(9) -0.0005(7) 0.0091(7) -0.0002(7)
O12 0.0219(10) 0.0123(9) 0.0218(10) 0.0032(7) 0.0096(8) 0.0015(7)
O13 0.0204(10) 0.0215(10) 0.0342(12) 0.0053(9) 0.0146(9) 0.0055(8)
O14 0.0193(9) 0.0183(9) 0.0161(9) -0.0017(7) 0.0040(8) -0.0008(7)
O15 0.0145(9) 0.0216(10) 0.0294(11) 0.0039(8) 0.0088(8) 0.0023(8)
O16 0.0162(9) 0.0185(9) 0.0174(9) -0.0045(7) 0.0048(8) 0.0003(7)
O17 0.0284(11) 0.0287(11) 0.0231(11) 0.0018(9) 0.0155(9) 0.0014(9)
O18 0.0230(10) 0.0182(10) 0.0285(11) 0.0064(8) 0.0140(9) 0.0002(8)
O19 0.0309(11) 0.0214(10) 0.0204(10) 0.0036(8) 0.0132(9) 0.0015(8)
O20 0.0363(13) 0.0143(10) 0.0342(12) -0.0028(9) 0.0172(10) 0.0000(9)
O21 0.0340(12) 0.0226(11) 0.0224(11) -0.0067(8) 0.0110(9) -0.0046(9)
O22 0.0336(12) 0.0224(11) 0.0300(12) -0.0072(9) 0.0146(10) -0.0023(9)
O23 0.0428(14) 0.0246(11) 0.0251(11) 0.0064(9) 0.0148(10) -0.0029(10)
O24 0.0238(12) 0.0514(16) 0.0335(13) -0.0060(11) 0.0134(10) -0.0067(11)
N4 0.0215(12) 0.0171(12) 0.0296(14) -0.0013(10) 0.0101(11) 0.0004(9)
O2W 0.0490(15) 0.0288(12) 0.0319(13) 0.0048(10) 0.0268(12) -0.0020(11)
N2 0.0225(13) 0.0207(13) 0.0404(16) -0.0074(11) 0.0114(12) -0.0030(10)
N1 0.0226(12) 0.0164(11) 0.0314(14) -0.0017(10) 0.0128(11) 0.0023(9)
C4 0.0225(14) 0.0148(12) 0.0242(14) -0.0008(11) 0.0097(11) 0.0005(10)
N6 0.0306(14) 0.0192(12) 0.0369(16) 0.0050(11) 0.0134(12) 0.0000(11)
N3 0.0256(14) 0.0157(12) 0.0542(19) 0.0099(12) 0.0125(13) 0.0029(10)
N5 0.0289(14) 0.0184(12) 0.0357(15) 0.0034(11) 0.0043(12) 0.0030(11)
O25 0.0456(16) 0.0615(19) 0.0269(13) 0.0021(12) 0.0146(12) 0.0008(14)
N8 0.0307(14) 0.0239(13) 0.0281(14) 0.0037(11) 0.0080(11) 0.0069(11)
N7 0.0283(14) 0.0213(13) 0.0317(15) 0.0000(11) 0.0075(12) -0.0013(10)
C3 0.0218(14) 0.0156(13) 0.0257(14) -0.0021(11) 0.0108(12) 0.0003(10)
O26 0.057(2) 0.065(2) 0.0524(19) -0.0259(16) 0.0152(16) 0.0041(16)
C2 0.0198(15) 0.0325(17) 0.0384(18) -0.0063(14) 0.0087(13) -0.0003(13)
C9 0.0287(16) 0.0172(13) 0.0241(15) 0.0016(11) 0.0096(12) 0.0006(11)
C1 0.0232(15) 0.0279(16) 0.0376(18) -0.0027(13) 0.0136(14) 0.0065(12)
O1W 0.172(6) 0.075(3) 0.214(7) -0.036(4) 0.141(6) -0.055(4)

loop_
_atom_type_symbol
_atom_type_description
_atom_type_scat_dispersion_real
_atom_type_scat_dispersion_imag
_atom_type_scat_source
C C 0.0033 0.0016 'International Tables Vol C Tables 4.2.6.8 and 6.1.1.4'
H H 0.0000 0.0000 'International Tables Vol C Tables 4.2.6.8 and 6.1.1.4'
N N 0.0061 0.0033 'International Tables Vol C Tables 4.2.6.8 and 6.1.1.4'
O O 0.0106 0.0060 'International Tables Vol C Tables 4.2.6.8 and 6.1.1.4'
P P 0.1023 0.0942 'International Tables Vol C Tables 4.2.6.8 and 6.1.1.4'
Mn Mn 0.3368 0.7283 'International Tables Vol C Tables 4.2.6.8 and 6.1.1.4'
Sr Sr -1.5307 3.2498 'International Tables Vol C Tables 4.2.6.8 and 6.1.1.4'
Mo Mo -1.6832 0.6857 'International Tables Vol C Tables 4.2.6.8 and 6.1.1.4'

loop_
_geom_angle_atom_site_label_1
_geom_angle_atom_site_label_2
_geom_angle_atom_site_label_3
_geom_angle
_geom_angle_site_symmetry_1
_geom_angle_site_symmetry_3
C5 C6 N3 107.4(3) . .
C5 C6 H12 126.3 . .
N3 C6 H12 126.3 . .
C11 C12 N8 107.7(3) 3_756 .
C11 C12 H13 126.1 3_756 .
N8 C12 H13 126.1 . .
C7 C8 N6 107.9(3) . .
C7 C8 H14 126.0 . .
N6 C8 H14 126.0 . .
C8 C7 N5 107.1(3) . .
C8 C7 H15 126.5 . .
N5 C7 H15 126.5 . .
C12 C11 N7 107.3(3) 3_756 .
C12 C11 H16 126.4 3_756 .
N7 C11 H16 126.4 . .
C6 C5 N4 107.0(3) . .
C6 C5 H17 126.5 . .
N4 C5 H17 126.5 . .
N7 C10 N8 108.7(3) . 3_756
N7 C10 C9 126.4(3) . .
N8 C10 C9 124.9(3) 3_756 .
O4 Mo1 O15 103.25(10) . .
O4 Mo1 O10 101.23(10) . 1_655
O15 Mo1 O10 101.42(9) . 1_655
O4 Mo1 O1 100.25(9) . .
O15 Mo1 O1 99.52(9) . .
O10 Mo1 O1 145.51(8) 1_655 .
O4 Mo1 O2 86.80(9) . 1_655
O15 Mo1 O2 167.19(8) . 1_655
O10 Mo1 O2 84.09(7) 1_655 1_655
O1 Mo1 O2 70.51(7) . 1_655
O4 Mo1 O8 172.86(9) . .
O15 Mo1 O8 82.88(8) . .
O10 Mo1 O8 80.88(8) 1_655 .
O1 Mo1 O8 74.87(8) . .
O2 Mo1 O8 86.63(7) 1_655 .
O4 Mo1 Sr1 140.45(7) . .
O15 Mo1 Sr1 39.15(7) . .
O10 Mo1 Sr1 99.16(6) 1_655 .
O1 Mo1 Sr1 80.51(6) . .
O2 Mo1 Sr1 128.92(5) 1_655 .
O8 Mo1 Sr1 44.74(5) . .
O22 Mo2 O17 102.03(11) . .
O22 Mo2 O10 103.56(10) . .
O17 Mo2 O10 97.18(10) . .
O22 Mo2 O14 102.06(10) . .
O17 Mo2 O14 101.23(10) . .
O10 Mo2 O14 144.37(8) . .
O22 Mo2 O7 88.06(9) . .
O17 Mo2 O7 169.60(9) . .
O10 Mo2 O7 77.77(8) . .
O14 Mo2 O7 78.79(8) . .
O22 Mo2 O16 169.88(9) . 1_455
O17 Mo2 O16 83.00(9) . 1_455
O10 Mo2 O16 84.31(8) . 1_455
O14 Mo2 O16 68.16(7) . 1_455
O7 Mo2 O16 87.42(7) . 1_455
O21 Mo3 O19 104.45(10) . .
O21 Mo3 O1 100.17(10) . .
O19 Mo3 O1 99.65(9) . .
O21 Mo3 O6 99.17(10) . 1_655
O19 Mo3 O6 93.51(9) . 1_655
O1 Mo3 O6 153.03(8) . 1_655
O21 Mo3 O2 159.98(9) . 1_655
O19 Mo3 O2 95.42(9) . 1_655
O1 Mo3 O2 73.63(8) . 1_655
O6 Mo3 O2 81.81(8) 1_655 1_655
O21 Mo3 O11 87.58(9) . .
O19 Mo3 O11 163.09(9) . .
O1 Mo3 O11 89.66(8) . .
O6 Mo3 O11 72.55(7) 1_655 .
O2 Mo3 O11 73.56(7) 1_655 .
O20 Mo4 O13 103.79(11) . .
O20 Mo4 O12 100.46(10) . .
O13 Mo4 O12 101.60(10) . .
O20 Mo4 O6 104.11(10) . .
O13 Mo4 O6 94.10(9) . .
O12 Mo4 O6 146.66(8) . .
O20 Mo4 O11 91.29(9) . 1_455
O13 Mo4 O11 163.01(9) . 1_455
O12 Mo4 O11 82.96(8) . 1_455
O6 Mo4 O11 74.36(7) . 1_455
O20 Mo4 O3 169.81(9) . .
O13 Mo4 O3 85.50(9) . .
O12 Mo4 O3 73.17(7) . .
O6 Mo4 O3 79.04(8) . .
O11 Mo4 O3 80.14(7) 1_455 .
O20 Mo4 Sr1 127.64(8) . .
O13 Mo4 Sr1 45.39(7) . .
O12 Mo4 Sr1 123.55(6) . .
O6 Mo4 Sr1 53.34(6) . .
O11 Mo4 Sr1 118.61(5) 1_455 .
O3 Mo4 Sr1 62.06(5) . .
O23 Mo5 O9 104.07(12) . .
O23 Mo5 O14 99.23(10) . .
O9 Mo5 O14 98.55(10) . .
O23 Mo5 O12 95.08(10) . .
O9 Mo5 O12 99.71(10) . .
O14 Mo5 O12 153.27(8) . .
O23 Mo5 O16 98.20(10) . 1_455
O9 Mo5 O16 157.41(10) . 1_455
O14 Mo5 O16 73.90(8) . 1_455
O12 Mo5 O16 81.81(8) . 1_455
O23 Mo5 O3 166.01(10) . .
O9 Mo5 O3 85.07(9) . .
O14 Mo5 O3 89.68(8) . .
O12 Mo5 O3 72.68(7) . .
O16 Mo5 O3 73.80(7) 1_455 .
O5 Sr1 O15 78.57(6) . .
O5 Sr1 O8 128.09(6) . .
O15 Sr1 O8 63.89(6) . .
O5 Sr1 O26 149.49(9) . .
O15 Sr1 O26 101.07(10) . .
O8 Sr1 O26 75.77(9) . .
O5 Sr1 O25 77.99(8) . .
O15 Sr1 O25 73.61(8) . .
O8 Sr1 O25 119.83(8) . .
O26 Sr1 O25 72.81(10) . .
O5 Sr1 O13 106.89(6) . .
O15 Sr1 O13 161.15(7) . .
O8 Sr1 O13 100.16(6) . .
O26 Sr1 O13 83.39(10) . .
O25 Sr1 O13 124.93(9) . .
O5 Sr1 O24 74.53(7) . .
O15 Sr1 O24 87.37(8) . .
O8 Sr1 O24 69.48(7) . .
O26 Sr1 O24 135.93(10) . .
O25 Sr1 O24 149.16(9) . .
O13 Sr1 O24 77.10(8) . .
O5 Sr1 O6 73.62(6) . .
O15 Sr1 O6 138.97(6) . .
O8 Sr1 O6 155.59(6) . .
O26 Sr1 O6 88.74(9) . .
O25 Sr1 O6 71.55(8) . .
O13 Sr1 O6 58.75(6) . .
O24 Sr1 O6 112.85(7) . .
O5 Sr1 O3 50.39(5) . .
O15 Sr1 O3 123.67(6) . .
O8 Sr1 O3 127.76(6) . .
O26 Sr1 O3 134.69(9) . .
O25 Sr1 O3 110.70(7) . .
O13 Sr1 O3 56.89(6) . .
O24 Sr1 O3 60.26(6) . .
O6 Sr1 O3 53.72(5) . .
O5 Sr1 P1 24.47(4) . .
O15 Sr1 P1 102.41(5) . .
O8 Sr1 P1 137.86(5) . .
O26 Sr1 P1 145.46(8) . .
O25 Sr1 P1 89.99(6) . .
O13 Sr1 P1 82.52(5) . .
O24 Sr1 P1 70.28(5) . .
O6 Sr1 P1 57.07(4) . .
O3 Sr1 P1 26.86(3) . .
O5 Sr1 Mo4 84.58(4) . .
O15 Sr1 Mo4 163.11(5) . .
O8 Sr1 Mo4 128.15(4) . .
O26 Sr1 Mo4 94.05(9) . .
O25 Sr1 Mo4 104.19(7) . .
O13 Sr1 Mo4 28.17(5) . .
O24 Sr1 Mo4 86.97(6) . .
O6 Sr1 Mo4 32.97(4) . .
O3 Sr1 Mo4 40.66(3) . .
P1 Sr1 Mo4 60.706(12) . .
O5 Sr1 Mo1 101.33(4) . .
O15 Sr1 Mo1 25.15(4) . .
O8 Sr1 Mo1 39.42(4) . .
O26 Sr1 Mo1 86.82(9) . .
O25 Sr1 Mo1 88.71(7) . .
O13 Sr1 Mo1 139.50(5) . .
O24 Sr1 Mo1 83.26(5) . .
O6 Sr1 Mo1 160.20(4) . .
O3 Sr1 Mo1 137.16(4) . .
P1 Sr1 Mo1 123.351(14) . .
Mo4 Sr1 Mo1 166.746(11) . .
O5 P1 O7 110.66(11) . .
O5 P1 O3 110.08(11) . .
O7 P1 O3 109.46(11) . .
O5 P1 O2 109.91(11) . .
O7 P1 O2 107.76(11) . .
O3 P1 O2 108.92(11) . .
O5 P1 Sr1 44.22(8) . .
O7 P1 Sr1 140.28(8) . .
O3 P1 Sr1 68.61(8) . .
O2 P1 Sr1 110.14(7) . .
O8 P2 O18 111.60(11) . .
O8 P2 O16 107.49(11) . .
O18 P2 O16 108.31(12) . .
O8 P2 O11 109.88(11) . .
O18 P2 O11 110.01(11) . .
O16 P2 O11 109.48(11) . .
Mo3 O1 Mo1 120.31(10) . .
P1 O2 Mo3 129.62(11) . 1_455
P1 O2 Mo1 134.18(11) . 1_455
Mo3 O2 Mo1 95.37(7) 1_455 1_455
P1 O3 Mo5 129.18(11) . .
P1 O3 Mo4 126.69(11) . .
Mo5 O3 Mo4 91.82(7) . .
P1 O3 Sr1 84.53(8) . .
Mo5 O3 Sr1 141.39(8) . .
Mo4 O3 Sr1 77.28(5) . .
P1 O5 Sr1 111.30(10) . .
Mo4 O6 Mo3 118.29(10) . 1_455
Mo4 O6 Sr1 93.70(8) . .
Mo3 O6 Sr1 138.41(9) 1_455 .
P1 O7 Mo2 123.03(11) . .
P2 O8 Mo1 121.46(11) . .
P2 O8 Sr1 142.09(11) . .
Mo1 O8 Sr1 95.84(7) . .
Mo1 O10 Mo2 149.71(11) 1_455 .
P2 O11 Mo4 126.64(11) . 1_655
P2 O11 Mo3 128.66(11) . .
Mo4 O11 Mo3 94.28(7) 1_655 .
Mo4 O12 Mo5 122.25(10) . .
Mo4 O13 Sr1 106.45(9) . .
Mo5 O14 Mo2 123.17(10) . .
Mo1 O15 Sr1 115.70(10) . .
P2 O16 Mo5 130.96(11) . 1_655
P2 O16 Mo2 133.28(11) . 1_655
Mo5 O16 Mo2 93.66(7) 1_655 1_655
Sr1 O24 H24A 120.0 . .
Sr1 O24 H24B 120.0 . .
H24A O24 H24B 120.0 . .
C4 N4 C5 108.7(3) . .
H2WA O2W H2WB 120.0 . .
C3 N2 C2 108.4(3) . .
C3 N1 C1 107.8(3) . .
N4 C4 N3 108.7(3) . .
N4 C4 C3 126.7(3) . .
N3 C4 C3 124.6(3) . .
C9 N6 C8 107.9(3) . .
C4 N3 C6 108.2(3) . .
C9 N5 C7 108.2(3) . .
Sr1 O25 H25A 120.0 . .
Sr1 O25 H25B 120.0 . .
H25A O25 H25B 120.0 . .
C10 N8 C12 108.1(3) 3_756 .
C10 N7 C11 108.2(3) . .
N1 C3 N2 109.1(3) . .
N1 C3 C4 125.5(3) . .
N2 C3 C4 125.4(3) . .
Sr1 O26 H26A 120.0 . .
Sr1 O26 H26B 120.0 . .
H26A O26 H26B 120.0 . .
C1 C2 N2 107.0(3) . .
C1 C2 H7 126.5 . .
N2 C2 H7 126.5 . .
N6 C9 N5 108.9(3) . .
N6 C9 C10 125.0(3) . .
N5 C9 C10 126.0(3) . .
C2 C1 N1 107.7(3) . .
C2 C1 H9 126.2 . .
N1 C1 H9 126.2 . .
H1WA O1W H1WB 120.0 . .

loop_
_geom_bond_atom_site_label_1
_geom_bond_atom_site_label_2
_geom_bond_distance
_geom_bond_site_symmetry_2
C6 C5 1.354(5) .
C6 N3 1.370(5) .
C6 H12 0.9300 .
C12 C11 1.350(5) 3_756
C12 N8 1.364(5) .
C12 H13 0.9300 .
C8 C7 1.358(5) .
C8 N6 1.367(4) .
C8 H14 0.9300 .
C7 N5 1.363(4) .
C7 H15 0.9300 .
C11 C12 1.350(5) 3_756
C11 N7 1.371(4) .
C11 H16 0.9300 .
C5 N4 1.368(4) .
C5 H17 0.9300 .
C10 N7 1.335(4) .
C10 N8 1.339(4) 3_756
C10 C9 1.438(4) .
Mo1 O4 1.693(2) .
Mo1 O15 1.721(2) .
Mo1 O10 1.888(2) 1_655
Mo1 O1 1.963(2) .
Mo1 O2 2.2890(18) 1_655
Mo1 O8 2.3287(19) .
Mo1 Sr1 3.6483(4) .
Mo2 O22 1.690(2) .
Mo2 O17 1.730(2) .
Mo2 O10 1.916(2) .
Mo2 O14 1.933(2) .
Mo2 O7 2.2400(18) .
Mo2 O16 2.4477(19) 1_455
Mo3 O21 1.704(2) .
Mo3 O19 1.741(2) .
Mo3 O1 1.878(2) .
Mo3 O6 1.967(2) 1_655
Mo3 O2 2.2169(18) 1_655
Mo3 O11 2.2988(19) .
Mo4 O20 1.708(2) .
Mo4 O13 1.734(2) .
Mo4 O12 1.895(2) .
Mo4 O6 1.922(2) .
Mo4 O11 2.2547(19) 1_455
Mo4 O3 2.3535(19) .
Mo4 Sr1 3.5238(4) .
Mo5 O23 1.707(2) .
Mo5 O9 1.718(2) .
Mo5 O14 1.927(2) .
Mo5 O12 1.951(2) .
Mo5 O16 2.202(2) 1_455
Mo5 O3 2.335(2) .
Sr1 O5 2.5541(19) .
Sr1 O15 2.556(2) .
Sr1 O8 2.5816(19) .
Sr1 O26 2.589(3) .
Sr1 O25 2.593(3) .
Sr1 O13 2.615(2) .
Sr1 O24 2.626(3) .
Sr1 O6 2.833(2) .
Sr1 O3 3.191(2) .
Sr1 P1 3.4119(7) .
P1 O5 1.5172(19) .
P1 O7 1.530(2) .
P1 O3 1.549(2) .
P1 O2 1.557(2) .
P2 O8 1.516(2) .
P2 O18 1.528(2) .
P2 O16 1.555(2) .
P2 O11 1.5581(19) .
O2 Mo3 2.2170(18) 1_455
O2 Mo1 2.2890(18) 1_455
O6 Mo3 1.966(2) 1_455
O10 Mo1 1.888(2) 1_455
O11 Mo4 2.2546(19) 1_655
O16 Mo5 2.2016(19) 1_655
O16 Mo2 2.4479(19) 1_655
O24 H24A 0.8501 .
O24 H24B 0.8500 .
N4 C4 1.329(4) .
O2W H2WA 0.8501 .
O2W H2WB 0.8500 .
N2 C3 1.337(4) .
N2 C2 1.371(4) .
N1 C3 1.336(4) .
N1 C1 1.376(4) .
C4 N3 1.335(4) .
C4 C3 1.444(4) .
N6 C9 1.333(4) .
N5 C9 1.344(4) .
O25 H25A 0.8500 .
O25 H25B 0.8499 .
N8 C10 1.339(4) 3_756
O26 H26A 0.8499 .
O26 H26B 0.8500 .
C2 C1 1.359(5) .
C2 H7 0.9300 .
C1 H9 0.9300 .
O1W H1WA 0.8500 .
O1W H1WB 0.8501 .

loop_
_geom_hbond_atom_site_label_D
_geom_hbond_atom_site_label_H
_geom_hbond_atom_site_label_A
_geom_hbond_distance_DH
_geom_hbond_distance_HA
_geom_hbond_distance_DA
_geom_hbond_angle_DHA
_geom_hbond_site_symmetry_A
O25 H25B O19 0.85 2.09 2.842(4) 147.5 1_455
O25 H25A O14 0.85 2.39 2.887(3) 117.8 1_554
O2W H2WB O21 0.85 2.54 2.947(3) 110.2 1_455
O2W H2WB N5 0.85 1.97 2.749(4) 151.2 1_455
O2W H2WA O16 0.85 2.37 3.109(3) 146.4 1_454
O2W H2WA O18 0.85 2.32 2.952(3) 131.8 1_454
O24 H24A O17 0.85 2.22 3.020(3) 157.5 1_655
O1W H1WA O21 0.85 2.40 2.968(5) 124.7 .
O26 H26A O1 0.85 2.65 3.257(4) 129.7 .
O24 H24B O9 0.85 2.14 2.984(3) 169.9 .
